data_2244121
loop_
_publ_author_name
'Simura, Rayko'
'Watanabe, Tomoki'
'Yamane, Hisanori'

_publ_section_title
;
 Sr~9~La~2~(WO~6~)~4~ containing [WO~6~] octahedra
;
_journal_coeditor_code WM5650
_journal_issue 8
_journal_name_full 'Acta Crystallographica Section E'
_journal_page_first
;
;
_journal_paper_doi 10.1107/S2056989022006648
_journal_volume 78
_journal_year 2022
_chemical_formula_iupac 'Sr9 La2 (W O6)4'
_chemical_formula_moiety 'La2 O24 Sr9 W4'
_chemical_formula_sum 'La2 O24 Sr9 W4'
_chemical_formula_weight 2185.80
_chemical_name_systematic
;
Nonastrontium dilanthanum tetrakis[orthotungstate(VI)]
;
_space_group_crystal_system tetragonal
_space_group_IT_number 88
_space_group_name_Hall '-I 4ad'
_space_group_name_H-M_alt 'I 41/a :2'
_audit_creation_method SHELXL-2014/7
_cell_angle_alpha 90
_cell_angle_beta 90
_cell_angle_gamma 90
_cell_formula_units_Z 4
_cell_length_a 11.6365(3)
_cell_length_b 11.6365(3)
_cell_length_c 16.3040(4)
_cell_measurement_reflns_used 9792
_cell_measurement_temperature 300(2)
_cell_measurement_theta_max 33.1485
_cell_measurement_theta_min 3.5017
_cell_volume 2207.69(10)
_computing_cell_refinement
;
SAINT (Bruker, 2018)
;
_computing_data_collection
;
APEX3 (Bruker, 2018)
;
_computing_data_reduction
;
SAINT (Bruker, 2018)
;
_computing_molecular_graphics
;
<i>VESTA</i> (Momma & Izumi, 2011)
;
_computing_publication_material
;
publCIF (Westrip, 2010)
;
_computing_structure_refinement
;
<i>SHELXL2018/3</i> (Sheldrick, 2015b)
;
_computing_structure_solution
;
<i>SHELXT2014/5</i> (Sheldrick, 2015a)
;
_diffrn_ambient_temperature 300(2)
_diffrn_detector_area_resol_mean 7.3910
_diffrn_measured_fraction_theta_full 1.000
_diffrn_measured_fraction_theta_max 1.000
_diffrn_measurement_device_type 'Bruker D8 QUEST'
_diffrn_measurement_method '\w and \scans'
_diffrn_radiation_type MoK\a
_diffrn_radiation_wavelength 0.71073
_diffrn_reflns_av_R_equivalents 0.0478
_diffrn_reflns_av_unetI/netI 0.0119
_diffrn_reflns_limit_h_max 17
_diffrn_reflns_limit_h_min -17
_diffrn_reflns_limit_k_max 17
_diffrn_reflns_limit_k_min -17
_diffrn_reflns_limit_l_max 25
_diffrn_reflns_limit_l_min -25
_diffrn_reflns_number 62981
_diffrn_reflns_theta_full 25.242
_diffrn_reflns_theta_max 33.165
_diffrn_reflns_theta_min 2.150
_diffrn_source 'sealed X-ray tube'
_exptl_absorpt_coefficient_mu 46.162
_exptl_absorpt_correction_T_max 0.33
_exptl_absorpt_correction_T_min 0.20
_exptl_absorpt_correction_type multi-scan
_exptl_absorpt_process_details
;
(<i>SADABS</i>; Krause <i>et al.</i>,  2015)
;
_exptl_crystal_colour 'translucent colourless'
_exptl_crystal_density_diffrn 6.576
_exptl_crystal_density_method 'not measured'
_exptl_crystal_description granular
_exptl_crystal_F_000 3776
_exptl_crystal_size_max 0.052
_exptl_crystal_size_mid 0.035
_exptl_crystal_size_min 0.031
_refine_diff_density_max 1.143
_refine_diff_density_min -1.500
_refine_ls_extinction_coef 0.000055(5)
_refine_ls_extinction_expression Fc^*^=kFc[1+0.001xFc^2^\l^3^/sin(2\q)]^-1/4^
_refine_ls_extinction_method
;
SHELXL-2014/7 (Sheldrick, 2015b)
;
_refine_ls_goodness_of_fit_ref 1.366
_refine_ls_hydrogen_treatment undef
_refine_ls_matrix_type full
_refine_ls_number_parameters 97
_refine_ls_number_reflns 2106
_refine_ls_number_restraints 1
_refine_ls_restrained_S_all 1.366
_refine_ls_R_factor_all 0.0280
_refine_ls_R_factor_gt 0.0252
_refine_ls_shift/su_max 0.001
_refine_ls_shift/su_mean 0.000
_refine_ls_structure_factor_coef Fsqd
_refine_ls_weighting_details 'w=1/[\s^2^(Fo^2^)+62.4087P] where P=(Fo^2^+2Fc^2^)/3'
_refine_ls_weighting_scheme calc
_refine_ls_wR_factor_gt 0.0458
_refine_ls_wR_factor_ref 0.0464
_reflns_number_gt 1972
_reflns_number_total 2106
_reflns_threshold_expression 'I > 2\s(I)'
_cod_data_source_file wm5650sup1.cif
_cod_data_source_block I
_cod_original_cell_volume 2207.69(13)
_cod_original_sg_symbol_H-M 'I 41/a'
_cod_database_code 2244121
_shelx_space_group_comment
;
The symmetry employed for this shelxl refinement is uniquely defined
by the following loop, which should always be used as a source of
symmetry information in preference to the above space-group names.
They are only intended as comments.
;
_shelx_estimated_absorpt_t_min 0.198
_shelx_estimated_absorpt_t_max 0.329

loop_
_space_group_symop_operation_xyz
'x, y, z'
'-x+1/2, -y, z+1/2'
'-y+3/4, x+1/4, z+1/4'
'y+3/4, -x+3/4, z+3/4'
'x+1/2, y+1/2, z+1/2'
'-x+1, -y+1/2, z+1'
'-y+5/4, x+3/4, z+3/4'
'y+5/4, -x+5/4, z+5/4'
'-x, -y, -z'
'x-1/2, y, -z-1/2'
'y-3/4, -x-1/4, -z-1/4'
'-y-3/4, x-3/4, -z-3/4'
'-x+1/2, -y+1/2, -z+1/2'
'x, y+1/2, -z'
'y-1/4, -x+1/4, -z+1/4'
'-y-1/4, x-1/4, -z-1/4'

loop_
_atom_site_type_symbol
_atom_site_label
_atom_site_fract_x
_atom_site_fract_y
_atom_site_fract_z
_atom_site_U_iso_or_equiv
_atom_site_adp_type
_atom_site_calc_flag
_atom_site_occupancy
_atom_site_disorder_assembly
_atom_site_disorder_group
Sr Sr1 0.20878(3) 0.22538(3) 0.53417(2) 0.00769(8) Uani d 0.6384(19) . .
La La1 0.20878(3) 0.22538(3) 0.53417(2) 0.00769(8) Uani d 0.3616(19) . .
Sr Sr2 0.23647(4) 0.04341(4) 0.11357(3) 0.00718(9) Uani d 0.8913(18) . .
La La2 0.23647(4) 0.04341(4) 0.11357(3) 0.00718(9) Uani d 0.1087(18) . .
Sr Sr3 0.0000 0.2500 0.36535(4) 0.00934(14) Uani d 0.948(4) . .
La La3 0.0000 0.2500 0.36535(4) 0.00934(14) Uani d 0.052(4) . .
Sr Sr4 0.0000 0.2500 0.1250 0.0267(4) Uani d 0.985(7) . .
La La4 0.0000 0.2500 0.1250 0.0267(4) Uani d 0.015(7) . .
W W1 0.0000 0.0000 0.5000 0.00522(6) Uani d 1 . .
W W2 0.0000 0.0000 0.0000 0.00502(6) Uani d 1 . .
O O1 0.0101(3) 0.0266(3) 0.1158(2) 0.0093(7) Uani d 1 . .
O O2 0.0795(3) 0.0786(3) 0.5877(2) 0.0099(7) Uani d 1 . .
O O3 0.1059(4) 0.0651(4) 0.4243(3) 0.0137(8) Uani d 1 . .
O O4 0.1383(4) 0.1321(4) 0.2554(3) 0.0148(8) Uani d 1 . .
O O5 0.3675(3) 0.1315(3) 0.2308(2) 0.0109(7) Uani d 1 . .
O O6 0.4011(3) 0.1285(3) 0.0246(2) 0.0096(7) Uani d 1 . .

loop_
_atom_site_aniso_label
_atom_site_aniso_U_11
_atom_site_aniso_U_22
_atom_site_aniso_U_33
_atom_site_aniso_U_12
_atom_site_aniso_U_13
_atom_site_aniso_U_23
Sr1 0.00728(15) 0.00640(15) 0.00939(16) 0.00166(12) -0.00049(12) 0.00060(12)
La1 0.00728(15) 0.00640(15) 0.00939(16) 0.00166(12) -0.00049(12) 0.00060(12)
Sr2 0.00722(17) 0.00602(17) 0.00830(18) -0.00036(14) 0.00015(14) -0.00025(14)
La2 0.00722(17) 0.00602(17) 0.00830(18) -0.00036(14) 0.00015(14) -0.00025(14)
Sr3 0.0127(3) 0.0080(3) 0.0074(3) -0.0024(2) 0.000 0.000
La3 0.0127(3) 0.0080(3) 0.0074(3) -0.0024(2) 0.000 0.000
Sr4 0.0091(3) 0.0091(3) 0.0620(10) 0.000 0.000 0.000
La4 0.0091(3) 0.0091(3) 0.0620(10) 0.000 0.000 0.000
W1 0.00463(11) 0.00540(11) 0.00562(11) -0.00008(8) 0.00033(8) 0.00085(8)
W2 0.00472(11) 0.00554(11) 0.00480(11) 0.00064(8) -0.00001(8) -0.00041(8)
O1 0.0062(14) 0.0135(17) 0.0081(16) -0.0004(12) -0.0012(12) -0.0019(13)
O2 0.0116(16) 0.0106(16) 0.0073(16) -0.0022(13) 0.0000(13) -0.0007(13)
O3 0.0128(17) 0.0134(18) 0.0149(19) 0.0023(14) 0.0071(14) 0.0062(14)
O4 0.0184(19) 0.0141(18) 0.0118(18) -0.0098(15) 0.0025(15) -0.0006(15)
O5 0.0117(17) 0.0112(17) 0.0098(17) 0.0032(13) 0.0018(13) 0.0006(13)
O6 0.0097(16) 0.0092(16) 0.0098(16) 0.0027(12) -0.0009(13) -0.0005(13)

loop_
_atom_type_symbol
_atom_type_description
_atom_type_scat_dispersion_real
_atom_type_scat_dispersion_imag
_atom_type_scat_source
La La -0.2871 2.4523 'International Tables Vol C Tables 4.2.6.8 and 6.1.1.4'
O O 0.0106 0.0060 'International Tables Vol C Tables 4.2.6.8 and 6.1.1.4'
Sr Sr -1.5307 3.2498 'International Tables Vol C Tables 4.2.6.8 and 6.1.1.4'
W W -0.8490 6.8722 'International Tables Vol C Tables 4.2.6.8 and 6.1.1.4'

loop_
_geom_angle_atom_site_label_1
_geom_angle_atom_site_label_2
_geom_angle_atom_site_label_3
_geom_angle_site_symmetry_1
_geom_angle_site_symmetry_3
_geom_angle
_geom_angle_publ_flag
O6 Sr1/La1 O2 13 . 108.65(13) ?
O6 Sr1/La1 O2 13 12_667 83.84(13) ?
O2 Sr1/La1 O2 . 12_667 86.10(14) ?
O6 Sr1/La1 O4 13 8_444 139.77(14) ?
O2 Sr1/La1 O4 . 8_444 101.40(14) ?
O2 Sr1/La1 O4 12_667 8_444 125.03(13) ?
O6 Sr1/La1 O5 13 11_666 83.02(13) ?
O2 Sr1/La1 O5 . 11_666 163.00(12) ?
O2 Sr1/La1 O5 12_667 11_666 82.86(13) ?
O4 Sr1/La1 O5 8_444 11_666 74.87(14) ?
O6 Sr1/La1 O3 13 8_444 146.51(13) ?
O2 Sr1/La1 O3 . 8_444 74.94(12) ?
O2 Sr1/La1 O3 12_667 8_444 62.93(12) ?
O4 Sr1/La1 O3 8_444 8_444 66.83(13) ?
O5 Sr1/La1 O3 11_666 8_444 88.51(12) ?
O6 Sr1/La1 O3 13 . 89.34(13) ?
O2 Sr1/La1 O3 . . 60.49(12) ?
O2 Sr1/La1 O3 12_667 . 141.63(12) ?
O4 Sr1/La1 O3 8_444 . 82.66(13) ?
O5 Sr1/La1 O3 11_666 . 133.77(12) ?
O3 Sr1/La1 O3 8_444 . 118.90(13) ?
O6 Sr1/La1 O1 13 8_444 73.37(12) ?
O2 Sr1/La1 O1 . 8_444 123.73(12) ?
O2 Sr1/La1 O1 12_667 8_444 146.75(12) ?
O4 Sr1/La1 O1 8_444 8_444 67.80(12) ?
O5 Sr1/La1 O1 11_666 8_444 70.80(11) ?
O3 Sr1/La1 O1 8_444 8_444 133.60(11) ?
O3 Sr1/La1 O1 . 8_444 63.35(11) ?
Sr2/La2 Sr1/La1 W1 2 . 61.565(10) n
W1 Sr1/La1 W1 8_444 . 107.502(10) n
O3 Sr2/La2 O1 7_444 12_666 143.76(14) ?
O3 Sr2/La2 O6 7_444 . 137.69(13) ?
O1 Sr2/La2 O6 12_666 . 74.95(12) ?
O3 Sr2/La2 O2 7_444 2_554 77.47(13) ?
O1 Sr2/La2 O2 12_666 2_554 127.58(12) ?
O6 Sr2/La2 O2 . 2_554 60.75(12) ?
O3 Sr2/La2 O1 7_444 . 71.74(13) ?
O1 Sr2/La2 O1 12_666 . 90.70(17) ?
O6 Sr2/La2 O1 . . 140.44(12) ?
O2 Sr2/La2 O1 2_554 . 141.44(12) ?
O3 Sr2/La2 O5 7_444 . 101.06(13) ?
O1 Sr2/La2 O5 12_666 . 63.69(12) ?
O6 Sr2/La2 O5 . . 80.29(12) ?
O2 Sr2/La2 O5 2_554 . 81.63(12) ?
O1 Sr2/La2 O5 . . 126.30(12) ?
O3 Sr2/La2 O5 7_444 7_444 118.64(12) ?
O1 Sr2/La2 O5 12_666 7_444 76.11(12) ?
O6 Sr2/La2 O5 . 7_444 78.82(12) ?
O2 Sr2/La2 O5 2_554 7_444 117.51(12) ?
O1 Sr2/La2 O5 . 7_444 61.87(12) ?
O5 Sr2/La2 O5 . 7_444 138.23(9) ?
O3 Sr2/La2 O4 7_444 . 83.96(13) ?
O1 Sr2/La2 O4 12_666 . 59.86(12) ?
O6 Sr2/La2 O4 . . 128.74(12) ?
O2 Sr2/La2 O4 2_554 . 132.50(13) ?
O1 Sr2/La2 O4 . . 66.80(12) ?
O5 Sr2/La2 O4 . . 59.51(12) ?
O5 Sr2/La2 O4 7_444 . 109.81(13) ?
O3 Sr2/La2 O4 7_444 7_444 64.87(13) ?
O1 Sr2/La2 O4 12_666 7_444 132.31(11) ?
O6 Sr2/La2 O4 . 7_444 104.51(12) ?
O2 Sr2/La2 O4 2_554 7_444 87.33(12) ?
O1 Sr2/La2 O4 . 7_444 58.90(11) ?
O5 Sr2/La2 O4 . 7_444 163.87(12) ?
O5 Sr2/La2 O4 7_444 7_444 57.69(11) ?
O4 Sr2/La2 O4 . 7_444 123.12(9) ?
W2 Sr2/La2 W2 8_444 . 121.613(13) n
W2 Sr2/La2 Sr1/La1 8_444 2_554 155.754(16) n
W2 Sr2/La2 Sr1/La1 . 2_554 78.905(11) n
O6 Sr3/La3 O6 13 10_556 90.91(18) ?
O6 Sr3/La3 O5 13 10_556 169.96(12) ?
O6 Sr3/La3 O5 10_556 10_556 82.12(12) ?
O6 Sr3/La3 O5 13 13 82.12(12) ?
O6 Sr3/La3 O5 10_556 13 169.96(12) ?
O5 Sr3/La3 O5 10_556 13 105.66(18) ?
O6 Sr3/La3 O3 13 . 89.14(13) ?
O6 Sr3/La3 O3 10_556 . 60.52(12) ?
O5 Sr3/La3 O3 10_556 . 93.66(13) ?
O5 Sr3/La3 O3 13 . 111.89(12) ?
O6 Sr3/La3 O3 13 6_454 60.52(12) ?
O6 Sr3/La3 O3 10_556 6_454 89.14(13) ?
O5 Sr3/La3 O3 10_556 6_454 111.89(12) ?
O5 Sr3/La3 O3 13 6_454 93.66(13) ?
O3 Sr3/La3 O3 . 6_454 137.62(19) ?
O6 Sr3/La3 O4 13 6_454 116.21(12) ?
O6 Sr3/La3 O4 10_556 6_454 117.76(12) ?
O5 Sr3/La3 O4 10_556 6_454 61.78(12) ?
O5 Sr3/La3 O4 13 6_454 72.02(12) ?
O3 Sr3/La3 O4 . 6_454 154.56(13) ?
O3 Sr3/La3 O4 6_454 6_454 64.19(13) ?
O6 Sr3/La3 O4 13 . 117.76(12) ?
O6 Sr3/La3 O4 10_556 . 116.21(12) ?
O5 Sr3/La3 O4 10_556 . 72.02(12) ?
O5 Sr3/La3 O4 13 . 61.78(12) ?
O3 Sr3/La3 O4 . . 64.19(13) ?
O3 Sr3/La3 O4 6_454 . 154.56(13) ?
O4 Sr3/La3 O4 6_454 . 99.40(19) ?
O6 Sr3/La3 O1 13 8_444 64.45(11) ?
O6 Sr3/La3 O1 10_556 8_444 115.34(11) ?
O5 Sr3/La3 O1 10_556 8_444 125.14(11) ?
O5 Sr3/La3 O1 13 8_444 55.05(11) ?
O3 Sr3/La3 O1 . 8_444 60.43(11) ?
O3 Sr3/La3 O1 6_454 8_444 119.46(11) ?
O4 Sr3/La3 O1 6_454 8_444 126.84(11) ?
O4 Sr3/La3 O1 . 8_444 53.37(11) ?
O6 Sr3/La3 O1 13 3_455 115.34(11) ?
O6 Sr3/La3 O1 10_556 3_455 64.45(11) ?
O5 Sr3/La3 O1 10_556 3_455 55.05(11) ?
O5 Sr3/La3 O1 13 3_455 125.14(11) ?
O3 Sr3/La3 O1 . 3_455 119.46(11) ?
O3 Sr3/La3 O1 6_454 3_455 60.43(11) ?
O4 Sr3/La3 O1 6_454 3_455 53.37(11) ?
O4 Sr3/La3 O1 . 3_455 126.84(11) ?
O1 Sr3/La3 O1 8_444 3_455 179.73(14) ?
W2 Sr3/La3 W2 3_455 8_444 114.236(19) n
O1 Sr4/La4 O1 . 12_666 90.189(10) ?
O1 Sr4/La4 O1 . 15 90.189(10) ?
O1 Sr4/La4 O1 12_666 15 173.41(17) ?
O1 Sr4/La4 O1 . 6_454 173.41(17) ?
O1 Sr4/La4 O1 12_666 6_454 90.189(10) ?
O1 Sr4/La4 O1 15 6_454 90.189(10) ?
O1 Sr4/La4 O4 . . 63.92(11) ?
O1 Sr4/La4 O4 12_666 . 56.25(11) ?
O1 Sr4/La4 O4 15 . 118.30(11) ?
O1 Sr4/La4 O4 6_454 . 121.40(11) ?
O1 Sr4/La4 O4 . 15 56.25(11) ?
O1 Sr4/La4 O4 12_666 15 121.40(11) ?
O1 Sr4/La4 O4 15 15 63.92(11) ?
O1 Sr4/La4 O4 6_454 15 118.30(11) ?
O4 Sr4/La4 O4 . 15 120.17(10) ?
O1 Sr4/La4 O4 . 6_454 121.40(11) ?
O1 Sr4/La4 O4 12_666 6_454 118.30(11) ?
O1 Sr4/La4 O4 15 6_454 56.25(11) ?
O1 Sr4/La4 O4 6_454 6_454 63.92(11) ?
O4 Sr4/La4 O4 . 6_454 89.71(17) ?
O4 Sr4/La4 O4 15 6_454 120.17(10) ?
O1 Sr4/La4 O4 . 12_666 118.30(11) ?
O1 Sr4/La4 O4 12_666 12_666 63.92(11) ?
O1 Sr4/La4 O4 15 12_666 121.40(11) ?
O1 Sr4/La4 O4 6_454 12_666 56.25(11) ?
O4 Sr4/La4 O4 . 12_666 120.17(10) ?
O4 Sr4/La4 O4 15 12_666 89.71(17) ?
O4 Sr4/La4 O4 6_454 12_666 120.17(10) ?
O1 Sr4/La4 O5 . 13 117.41(11) ?
O1 Sr4/La4 O5 12_666 13 56.35(11) ?
O1 Sr4/La4 O5 15 13 117.90(11) ?
O1 Sr4/La4 O5 6_454 13 68.03(11) ?
O4 Sr4/La4 O5 . 13 53.49(10) ?
O4 Sr4/La4 O5 15 13 173.65(10) ?
O4 Sr4/La4 O5 6_454 13 62.02(10) ?
O4 Sr4/La4 O5 12_666 13 94.03(11) ?
O1 Sr4/La4 O5 . 4_454 117.90(11) ?
O1 Sr4/La4 O5 12_666 4_454 117.41(11) ?
O1 Sr4/La4 O5 15 4_454 68.03(11) ?
O1 Sr4/La4 O5 6_454 4_454 56.35(11) ?
O4 Sr4/La4 O5 . 4_454 173.65(10) ?
O4 Sr4/La4 O5 15 4_454 62.02(10) ?
O4 Sr4/La4 O5 6_454 4_454 94.03(11) ?
O4 Sr4/La4 O5 12_666 4_454 53.49(10) ?
O5 Sr4/La4 O5 13 4_454 124.29(9) ?
O1 Sr4/La4 O5 . 7_444 56.35(11) ?
O1 Sr4/La4 O5 12_666 7_444 68.03(11) ?
O1 Sr4/La4 O5 15 7_444 117.41(11) ?
O1 Sr4/La4 O5 6_454 7_444 117.90(11) ?
O4 Sr4/La4 O5 . 7_444 94.03(11) ?
O4 Sr4/La4 O5 15 7_444 53.49(10) ?
O4 Sr4/La4 O5 6_454 7_444 173.65(10) ?
O4 Sr4/La4 O5 12_666 7_444 62.02(10) ?
O5 Sr4/La4 O5 13 7_444 124.29(9) ?
O5 Sr4/La4 O5 4_454 7_444 82.71(14) ?
O1 Sr4/La4 O5 . 10_556 68.03(11) ?
O1 Sr4/La4 O5 12_666 10_556 117.90(11) ?
O1 Sr4/La4 O5 15 10_556 56.35(11) ?
O1 Sr4/La4 O5 6_454 10_556 117.41(11) ?
O4 Sr4/La4 O5 . 10_556 62.02(10) ?
O4 Sr4/La4 O5 15 10_556 94.03(11) ?
O4 Sr4/La4 O5 6_454 10_556 53.49(10) ?
O4 Sr4/La4 O5 12_666 10_556 173.65(10) ?
O5 Sr4/La4 O5 13 10_556 82.71(14) ?
O5 Sr4/La4 O5 4_454 10_556 124.29(9) ?
O5 Sr4/La4 O5 7_444 10_556 124.29(9) ?
O3 W1 O3 . 9_556 180.0 ?
O3 W1 O6 . 10_556 86.73(17) ?
O3 W1 O6 9_556 10_556 93.27(17) ?
O3 W1 O6 . 2 93.27(17) ?
O3 W1 O6 9_556 2 86.73(17) ?
O6 W1 O6 10_556 2 180.0(2) ?
O3 W1 O2 . . 88.94(18) ?
O3 W1 O2 9_556 . 91.06(18) ?
O6 W1 O2 10_556 . 94.18(16) ?
O6 W1 O2 2 . 85.82(16) ?
O3 W1 O2 . 9_556 91.07(18) ?
O3 W1 O2 9_556 9_556 88.93(18) ?
O6 W1 O2 10_556 9_556 85.82(16) ?
O6 W1 O2 2 9_556 94.18(16) ?
O2 W1 O2 . 9_556 180.0 ?
Sr1/La1 W1 Sr1/La1 15_556 7_444 180.0 n
Sr1/La1 W1 Sr1/La1 7_444 7_444 0.0 n
Sr1/La1 W1 Sr1/La1 15_556 15_556 0.0 n
Sr1/La1 W1 Sr1/La1 7_444 15_556 180.0 n
Sr1/La1 W1 Sr2/La2 15_556 10_556 114.745(9) n
Sr1/La1 W1 Sr2/La2 7_444 10_556 65.255(9) n
Sr1/La1 W1 Sr2/La2 15_556 10_556 114.745(9) n
Sr1/La1 W1 Sr2/La2 15_556 2 65.255(9) n
Sr1/La1 W1 Sr2/La2 7_444 2 114.745(9) n
Sr2/La2 W1 Sr2/La2 10_556 2 180.000(12) n
O4 W2 O4 15 7_444 180.0(3) ?
O4 W2 O1 15 9 91.21(17) ?
O4 W2 O1 7_444 9 88.79(17) ?
O4 W2 O1 15 . 88.80(17) ?
O4 W2 O1 7_444 . 91.20(17) ?
O1 W2 O1 9 . 180.0 ?
O4 W2 O5 15 15 88.65(18) ?
O4 W2 O5 7_444 15 91.35(18) ?
O1 W2 O5 9 15 90.08(16) ?
O1 W2 O5 . 15 89.92(16) ?
O4 W2 O5 15 7_444 91.35(18) ?
O4 W2 O5 7_444 7_444 88.65(18) ?
O1 W2 O5 9 7_444 89.92(16) ?
O1 W2 O5 . 7_444 90.08(16) ?
O5 W2 O5 15 7_444 180.0(3) ?
Sr2/La2 W2 Sr2/La2 15 7_444 180.0 n
Sr2/La2 W2 Sr2/La2 15 15 0.0 n
Sr2/La2 W2 Sr2/La2 7_444 15 180.00(2) n
Sr2/La2 W2 Sr2/La2 7_444 7_444 0.000(11) n
Sr2/La2 W2 Sr2/La2 15 . 102.7 n
Sr2/La2 W2 Sr2/La2 7_444 . 77.309(8) n
Sr2/La2 W2 Sr2/La2 15 . 102.691(8) n

loop_
_geom_bond_atom_site_label_1
_geom_bond_atom_site_label_2
_geom_bond_site_symmetry_2
_geom_bond_distance
_geom_bond_publ_flag
Sr1/La1 O6 13 2.333(4) y
Sr1/La1 O2 . 2.438(4) y
Sr1/La1 O2 12_667 2.453(4) y
Sr1/La1 O4 8_444 2.458(4) y
Sr1/La1 O5 11_666 2.728(4) y
Sr1/La1 O3 8_444 2.765(5) y
Sr1/La1 O3 . 2.849(5) y
Sr1/La1 O1 8_444 2.861(4) y
Sr1/La1 Sr2/La2 2 3.4446(6) ?
Sr1/La1 Sr2/La2 2 3.4446(6) ?
Sr1/La1 W1 8_444 3.5630(4) ?
Sr1/La1 W1 . 3.6181(4) ?
Sr2/La2 O3 7_444 2.470(4) y
Sr2/La2 O1 12_666 2.548(4) y
Sr2/La2 O6 . 2.599(4) y
Sr2/La2 O2 2_554 2.603(4) y
Sr2/La2 O1 . 2.642(4) y
Sr2/La2 O5 . 2.652(4) y
Sr2/La2 O5 7_444 2.704(4) y
Sr2/La2 O4 . 2.777(4) y
Sr2/La2 O4 7_444 2.877(5) y
Sr2/La2 W2 8_444 3.2790(4) ?
Sr2/La2 W2 . 3.3549(4) ?
Sr2/La2 Sr1 2_554 3.4446(6) ?
Sr3/La3 O6 13 2.557(4) y
Sr3/La3 O6 10_556 2.557(4) y
Sr3/La3 O5 10_556 2.596(4) y
Sr3/La3 O5 13 2.596(4) y
Sr3/La3 O3 . 2.660(4) y
Sr3/La3 O3 6_454 2.660(4) y
Sr3/La3 O4 6_454 2.773(4) y
Sr3/La3 O4 . 2.773(4) y
Sr3/La3 O1 8_444 3.220(4) y
Sr3/La3 O1 3_455 3.220(4) y
Sr3/La3 W2 3_455 3.4641(4) n
Sr3/La3 W2 8_444 3.4641(4) n
Sr4/La4 O1 . 2.607(4) y
Sr4/La4 O1 12_666 2.607(4) y
Sr4/La4 O1 15 2.607(4) y
Sr4/La4 O1 6_454 2.607(4) y
Sr4/La4 O4 . 2.998(5) y
Sr4/La4 O4 15 2.998(5) y
Sr4/La4 O4 6_454 2.998(5) y
Sr4/La4 O4 12_666 2.998(5) y
Sr4/La4 O5 13 3.131(4) y
Sr4/La4 O5 4_454 3.131(4) y
Sr4/La4 O5 7_444 3.131(4) y
Sr4/La4 O5 10_556 3.131(4) y
W1 O3 . 1.901(4) y
W1 O3 9_556 1.901(4) y
W1 O6 10_556 1.930(4) y
W1 O6 2 1.930(4) y
W1 O2 . 1.934(4) y
W1 O2 9_556 1.934(4) y
W1 Sr1/La1 15_556 3.5629(4) n
W1 Sr1/La1 7_444 3.5629(4) n
W1 Sr2/La2 10_556 3.6177(4) n
W1 Sr2/La2 2 3.6177(4) n
W2 O4 15 1.891(4) y
W2 O4 7_444 1.891(4) y
W2 O1 9 1.917(4) y
W2 O1 . 1.917(4) y
W2 O5 15 1.967(4) y
W2 O5 7_444 1.967(4) y
W2 Sr2/La2 15 3.2790(4) n
W2 Sr2/La2 7_444 3.2790(4) n

_cod_database_fobs_code 2244121
